data_9012746
loop_
_publ_author_name
'Rastsvetaeva, R. K.'
'Chukanov, N. V.'
'Karpenko, V. Y.'

_publ_section_title
;
 Crystal structure of new native compound Cu4Al3(OH)14F3(H2O)2
;
_journal_name_full 'Doklady Chemistry'
_journal_page_first 45
_journal_page_last 48
_journal_volume 353
_journal_year 1997
_chemical_compound_source 'Khaidarkan, Kyrgyzstan'
_chemical_formula_sum 'Al0.745 Cu F0.73 H4.5 O4'
_chemical_name_mineral Khaidarkanite
_space_group_IT_number 12
_symmetry_space_group_name_Hall '-C 2y'
_symmetry_space_group_name_H-M 'C 1 2/m 1'
_cell_angle_alpha 90
_cell_angle_beta 97.90
_cell_angle_gamma 90
_cell_formula_units_Z 4
_cell_length_a 12.326
_cell_length_b 2.907
_cell_length_c 10.369
_cell_volume 368.013
_database_code_amcsd 0012502
_exptl_crystal_density_diffrn 2.997
_cod_original_formula_sum 'Cu Al.745 O4 F.73 H4.5'
_cod_database_code 9012746

loop_
_space_group_symop_operation_xyz
x,y,z
1/2+x,1/2+y,z
x,-y,z
1/2+x,1/2-y,z
-x,y,-z
1/2-x,1/2+y,-z
-x,-y,-z
1/2-x,1/2-y,-z

loop_
_atom_site_label
_atom_site_fract_x
_atom_site_fract_y
_atom_site_fract_z
_atom_site_occupancy
_atom_site_U_iso_or_equiv
_atom_site_type_symbol
_atom_site_attached_hydrogens
Cu 0.17470 0.00000 0.70850 1.00000 0.01532 Cu 0
Al1 0.50000 0.00000 0.50000 1.00000 0.01279 Al 0
Al2 0.00000 0.00000 0.00000 0.49000 0.03673 Al 0
O-h1 -0.09490 0.00000 0.52280 1.00000 0.01646 O 0
O-h2 0.56300 0.00000 0.68130 1.00000 0.01646 O 0
O-h3 0.77800 0.00000 0.71600 1.00000 0.01900 O 0
F 0.54460 0.00000 0.11080 0.73000 0.06079 F 0
Ow4 0.84720 0.00000 0.05690 1.00000 0.05826 O 0
H1 0.14600 0.00000 0.41600 1.00000 ? H 0
H2 0.47400 0.00000 0.25900 1.00000 ? H 0
H3 0.15500 0.00000 0.22000 1.00000 ? H 0
H4 0.16800 0.26300 0.99800 0.50000 ? H 0
H5 0.23500 0.00000 0.95600 0.50000 ? H 0

loop_
_cod_changelog_entry_id
_cod_changelog_entry_author
_cod_changelog_entry_date
_cod_changelog_entry_text
1
;cod-tools version 3.8.0
Id: cif_guess_AMCSD_atom_types 9581 2023-05-17 12:35:41Z saulius
;
2023-05-18T08:44:44+03:00
;Derived atom types and hydrogen counts
from atom names that follow the AMCSD naming convention
(Wat == water, O-H == hydroxyl).
;

loop_
_cod_related_entry_id
_cod_related_entry_database
_cod_related_entry_code
1 AMCSD 0012502
